data_2002244
loop_
_publ_author_name
'Mueller-Buschbaum, Hk'
'Schenck, R von'

_publ_section_title
;
Untersuchungen an Sr Yb2 O4, Ca Yb2 O4 und Ca Lu2 O4: Ein Beitrag zur
Kristallstruktur des Calciumferrat(III) Typs
;
_journal_name_full
;
Zeitschrift fuer Anorganische und Allgemeine Chemie
;
_journal_page_first 70
_journal_page_last 78
_journal_paper_doi 10.1002/zaac.19703770109
_journal_volume 377
_journal_year 1970
_chemical_formula_structural 'Sr Yb2 O4'
_chemical_formula_sum 'O4 Sr Yb2'
_chemical_name_systematic 'Strontium diytterbium oxide'
_space_group_IT_number 62
_symmetry_cell_setting orthorhombic
_symmetry_Int_Tables_number 62
_symmetry_space_group_name_Hall '-P 2c 2n'
_symmetry_space_group_name_H-M 'P n a m'
_cell_angle_alpha 90
_cell_angle_beta 90
_cell_angle_gamma 90
_cell_formula_units_Z 4
_cell_length_a 9.98
_cell_length_b 11.73
_cell_length_c 3.345
_cell_volume 391.6
_cod_database_code 2002244

loop_
_symmetry_equiv_pos_as_xyz
x,y,z
1/2+x,1/2-y,1/2-z
-x,-y,1/2+z
1/2-x,1/2+y,-z
-x,-y,-z
1/2-x,1/2+y,1/2+z
x,y,1/2-z
1/2+x,1/2-y,z

loop_
_atom_site_label
_atom_site_type_symbol
_atom_site_symmetry_multiplicity
_atom_site_Wyckoff_symbol
_atom_site_fract_x
_atom_site_fract_y
_atom_site_fract_z
_atom_site_occupancy
_atom_site_attached_hydrogens
_atom_site_calc_flag
Sr1 Sr2+ 4 c 0.754 0.6512 0.25 1. 0 d
Yb1 Yb3+ 4 c 0.4216 0.1092 0.25 1. 0 d
Yb2 Yb3+ 4 c 0.4253 0.6121 0.25 1. 0 d
O1 O2- 4 c 0.208 0.177 0.25 1. 0 d
O2 O2- 4 c 0.119 0.483 0.25 1. 0 d
O3 O2- 4 c 0.519 0.781 0.25 1. 0 d
O4 O2- 4 c 0.419 0.425 0.25 1. 0 d

loop_
_atom_type_symbol
_atom_type_oxidation_number
Sr2+ 2.000
Yb3+ 3.000
O2- -2.000
